data_7057810
loop_
_publ_author_name
'Mason, Helen E.'
'Hamilton, Michelle L.'
'Howard, Judith A. K.'
'Sparkes, Hazel A.'

_publ_section_title
;
 [Fe(abpt)2(NCSe)2] polymorph A: structural studies into the spin
 crossover behaviour
;
_journal_issue 22
_journal_name_full 'New Journal of Chemistry'
_journal_page_first 18028
_journal_paper_doi 10.1039/C8NJ03627F
_journal_volume 42
_journal_year 2018
_chemical_formula_moiety 'C26 H20 Fe N14 Se2'
_chemical_formula_sum 'C26 H20 Fe N14 Se2'
_chemical_formula_weight 742.33
_space_group_crystal_system monoclinic
_space_group_IT_number 14
_space_group_name_Hall '-P 2yn'
_space_group_name_H-M_alt 'P 1 21/n 1'
_symmetry_space_group_name_Hall '-P 2yn'
_symmetry_space_group_name_H-M 'P 1 21/n 1'
_atom_sites_solution_hydrogens mixed
_atom_sites_solution_primary direct
_audit_creation_date 2017-06-14
_audit_creation_method
;
Olex2 1.2
(compiled 2017.03.28 svn.r3405 for OlexSys, GUI svn.r5337)
;
_audit_update_record
;
2018-07-19 deposited with the CCDC.
2018-10-09 downloaded from the CCDC.
;
_cell_angle_alpha 90
_cell_angle_beta 93.1989(15)
_cell_angle_gamma 90
_cell_formula_units_Z 2
_cell_length_a 8.5189(7)
_cell_length_b 10.0940(8)
_cell_length_c 16.4616(13)
_cell_measurement_reflns_used 7354
_cell_measurement_temperature 30(2)
_cell_measurement_theta_max 28.31
_cell_measurement_theta_min 2.37
_cell_volume 1413.3(2)
_computing_cell_refinement 'SAINT v6.45A (Bruker, 2003)'
_computing_data_collection 'SMART v5.049 (Bruker, 1999)'
_computing_data_reduction 'SAINT v6.45A (Bruker, 2003)'
_computing_molecular_graphics 'Olex2 (Dolomanov et al., 2009)'
_computing_publication_material 'Olex2 (Dolomanov et al., 2009)'
_computing_structure_refinement 'ShelXL (Sheldrick, 2015)'
_computing_structure_solution 'ShelXS (Sheldrick, 2008)'
_diffrn_ambient_temperature 30(2)
_diffrn_detector 'CCD area detector'
_diffrn_detector_area_resol_mean 7.9
_diffrn_detector_type 'Bruker SMART CCD 1K area detector'
_diffrn_measured_fraction_theta_full 0.999
_diffrn_measured_fraction_theta_max 0.996
_diffrn_measurement_device 'three-circle diffractometer'
_diffrn_measurement_device_type 'Bruker SMART CCD 1K area detector'
_diffrn_measurement_method '\w scans'
_diffrn_radiation_monochromator graphite
_diffrn_radiation_probe x-ray
_diffrn_radiation_type MoK\a
_diffrn_radiation_wavelength 0.71073
_diffrn_reflns_av_R_equivalents 0.0428
_diffrn_reflns_av_unetI/netI 0.0441
_diffrn_reflns_Laue_measured_fraction_full 0.999
_diffrn_reflns_Laue_measured_fraction_max 0.996
_diffrn_reflns_limit_h_max 11
_diffrn_reflns_limit_h_min -11
_diffrn_reflns_limit_k_max 13
_diffrn_reflns_limit_k_min -13
_diffrn_reflns_limit_l_max 21
_diffrn_reflns_limit_l_min -20
_diffrn_reflns_number 11585
_diffrn_reflns_point_group_measured_fraction_full 0.999
_diffrn_reflns_point_group_measured_fraction_max 0.996
_diffrn_reflns_theta_full 26.000
_diffrn_reflns_theta_max 27.878
_diffrn_reflns_theta_min 2.368
_diffrn_source 'sealed X-ray tube'
_diffrn_source_target Mo
_diffrn_standards_number 0
_exptl_absorpt_coefficient_mu 3.155
_exptl_absorpt_correction_T_max 0.7557
_exptl_absorpt_correction_T_min 0.4446
_exptl_absorpt_correction_type multi-scan
_exptl_absorpt_process_details
;
SADABS-2012/1 (Bruker,2012) was used for absorption correction. wR2(int) 
was 0.0888 before and 0.0689 after correction. The Ratio of minimum to 
maximum transmission is 0.5883. The \l/2 correction factor is 0.0015.
;
_exptl_crystal_colour red
_exptl_crystal_colour_primary red
_exptl_crystal_density_diffrn 1.744
_exptl_crystal_description block
_exptl_crystal_F_000 736
_exptl_crystal_size_max 0.26
_exptl_crystal_size_mid 0.21
_exptl_crystal_size_min 0.16
_refine_diff_density_max 2.137
_refine_diff_density_min -1.211
_refine_diff_density_rms 0.118
_refine_ls_extinction_method none
_refine_ls_goodness_of_fit_ref 1.092
_refine_ls_hydrogen_treatment mixed
_refine_ls_matrix_type full
_refine_ls_number_parameters 202
_refine_ls_number_reflns 3362
_refine_ls_number_restraints 0
_refine_ls_restrained_S_all 1.092
_refine_ls_R_factor_all 0.0523
_refine_ls_R_factor_gt 0.0452
_refine_ls_shift/su_max 0.000
_refine_ls_shift/su_mean 0.000
_refine_ls_structure_factor_coef Fsqd
_refine_ls_weighting_details 'w=1/[\s^2^(Fo^2^)+6.4241P] where P=(Fo^2^+2Fc^2^)/3'
_refine_ls_weighting_scheme calc
_refine_ls_wR_factor_gt 0.0922
_refine_ls_wR_factor_ref 0.0949
_reflns_Friedel_coverage 0.000
_reflns_number_gt 2990
_reflns_number_total 3362
_reflns_threshold_expression 'I > 2\s(I)'
_cod_data_source_file c8nj03627f2.cif
_cod_data_source_block 30KLIESST
_cod_depositor_comments 'Adding full bibliography for 7057796--7057812.cif.'
_cod_database_code 7057810
_shelxl_version_number 2013-4
_shelx_space_group_comment
;
The symmetry employed for this shelxl refinement is uniquely defined
by the following loop, which should always be used as a source of
symmetry information in preference to the above space-group names.
They are only intended as comments.
;
_shelx_estimated_absorpt_t_max 0.632
_shelx_estimated_absorpt_t_min 0.494
_olex2_refinement_description
;
1. Fixed Uiso
 At 1.2 times of:
  All C(H) groups, All N(H,H) groups
2.a Aromatic/amide H refined with riding coordinates:
 C2(H2), C3(H3), C4(H4), C5(H5), C10(H10), C11(H11), C12(H12), C13(H13)
;
_olex2_submission_special_instructions 'No special instructions were received'

loop_
_space_group_symop_operation_xyz
'x, y, z'
'-x+1/2, y+1/2, -z+1/2'
'-x, -y, -z'
'x-1/2, -y-1/2, z-1/2'

loop_
_atom_site_label
_atom_site_type_symbol
_atom_site_fract_x
_atom_site_fract_y
_atom_site_fract_z
_atom_site_U_iso_or_equiv
_atom_site_adp_type
_atom_site_occupancy
_atom_site_site_symmetry_order
_atom_site_calc_flag
_atom_site_refinement_flags_posn
_atom_site_refinement_flags_adp
_atom_site_refinement_flags_occupancy
Se1 Se 0.26479(4) 0.72949(4) 0.24964(2) 0.01767(11) Uani 1 1 d . . .
Fe1 Fe 0.5000 0.5000 0.5000 0.00904(15) Uani 1 2 d S T P
N1 N 0.3940(3) 0.5708(3) 0.3891(2) 0.0168(6) Uani 1 1 d . . .
N2 N 0.7192(3) 0.6002(3) 0.47451(18) 0.0156(6) Uani 1 1 d . . .
N3 N 0.4745(3) 0.6914(3) 0.54742(19) 0.0154(6) Uani 1 1 d . . .
N4 N 0.3567(3) 0.7597(3) 0.58078(18) 0.0131(6) Uani 1 1 d . . .
N5 N 0.5655(3) 0.8884(3) 0.57793(19) 0.0153(6) Uani 1 1 d . . .
N6 N 0.6743(4) 0.9949(3) 0.5916(2) 0.0182(6) Uani 1 1 d . . .
H6A H 0.734(5) 0.971(4) 0.642(3) 0.022 Uiso 1 1 d R . .
H6B H 0.617(5) 1.067(5) 0.605(3) 0.022 Uiso 1 1 d R . .
N7 N 0.3890(3) 1.1022(3) 0.64648(18) 0.0150(6) Uani 1 1 d . . .
C1 C 0.3416(4) 0.6320(4) 0.3346(2) 0.0160(7) Uani 1 1 d . . .
C2 C 0.8346(4) 0.5477(4) 0.4325(2) 0.0195(8) Uani 1 1 d . . .
H2 H 0.8194 0.4648 0.4087 0.023 Uiso 1 1 calc R . .
C3 C 0.9766(4) 0.6135(4) 0.4234(3) 0.0234(9) Uani 1 1 d . . .
H3 H 1.0542 0.5757 0.3933 0.028 Uiso 1 1 calc R . .
C4 C 1.0001(4) 0.7361(4) 0.4600(3) 0.0222(8) Uani 1 1 d . . .
H4 H 1.0949 0.7805 0.4559 0.027 Uiso 1 1 calc R . .
C5 C 0.8815(4) 0.7919(4) 0.5027(2) 0.0184(7) Uani 1 1 d . . .
H5 H 0.8949 0.8742 0.5275 0.022 Uiso 1 1 calc R . .
C6 C 0.7416(4) 0.7220(4) 0.5078(2) 0.0157(7) Uani 1 1 d . . .
C7 C 0.6000(4) 0.7696(4) 0.5451(2) 0.0146(7) Uani 1 1 d . . .
C8 C 0.4124(4) 0.8781(4) 0.5998(2) 0.0144(7) Uani 1 1 d . . .
C9 C 0.3224(4) 0.9819(4) 0.6397(2) 0.0151(7) Uani 1 1 d . . .
C10 C 0.3109(4) 1.1948(4) 0.6862(2) 0.0178(7) Uani 1 1 d . . .
H10 H 0.3562 1.2782 0.6929 0.021 Uiso 1 1 calc R . .
C11 C 0.1650(4) 1.1722(4) 0.7179(2) 0.0158(7) Uani 1 1 d . . .
H11 H 0.1148 1.2392 0.7452 0.019 Uiso 1 1 calc R . .
C12 C 0.0954(4) 1.0484(4) 0.7081(2) 0.0161(7) Uani 1 1 d . . .
H12 H -0.0028 1.0315 0.7279 0.019 Uiso 1 1 calc R . .
C13 C 0.1760(4) 0.9498(4) 0.6680(2) 0.0158(7) Uani 1 1 d . . .
H13 H 0.1334 0.8656 0.6603 0.019 Uiso 1 1 calc R . .

loop_
_atom_site_aniso_label
_atom_site_aniso_U_11
_atom_site_aniso_U_22
_atom_site_aniso_U_33
_atom_site_aniso_U_23
_atom_site_aniso_U_13
_atom_site_aniso_U_12
Se1 0.01513(17) 0.01856(19) 0.01877(19) -0.00207(15) -0.00390(13) 0.00292(14)
Fe1 0.0085(3) 0.0075(3) 0.0111(3) -0.0005(2) 0.0006(2) 0.0001(2)
N1 0.0121(13) 0.0140(15) 0.0245(17) -0.0016(13) 0.0037(12) 0.0003(11)
N2 0.0130(13) 0.0185(16) 0.0153(15) 0.0030(12) -0.0008(11) 0.0022(11)
N3 0.0109(13) 0.0183(16) 0.0169(15) 0.0002(12) 0.0005(11) 0.0016(11)
N4 0.0144(13) 0.0150(15) 0.0099(14) -0.0005(11) 0.0007(11) 0.0007(11)
N5 0.0116(13) 0.0168(16) 0.0174(15) -0.0008(12) -0.0001(11) -0.0026(11)
N6 0.0140(14) 0.0182(16) 0.0224(17) -0.0017(13) 0.0007(12) -0.0024(12)
N7 0.0156(13) 0.0139(15) 0.0153(15) -0.0003(12) -0.0020(11) -0.0012(11)
C1 0.0113(15) 0.0148(17) 0.0222(19) -0.0066(15) 0.0042(14) -0.0037(13)
C2 0.0183(16) 0.0206(19) 0.0196(19) 0.0039(15) 0.0007(14) 0.0060(15)
C3 0.0151(16) 0.030(2) 0.026(2) 0.0095(17) 0.0073(15) 0.0083(15)
C4 0.0119(15) 0.030(2) 0.025(2) 0.0095(17) 0.0010(14) -0.0008(15)
C5 0.0136(15) 0.022(2) 0.0197(19) 0.0041(15) -0.0025(13) -0.0025(14)
C6 0.0129(15) 0.0182(17) 0.0160(18) 0.0032(15) -0.0005(13) 0.0008(13)
C7 0.0138(15) 0.0162(17) 0.0136(17) -0.0008(14) -0.0014(13) -0.0026(13)
C8 0.0110(15) 0.0173(18) 0.0145(17) 0.0036(14) -0.0020(13) -0.0016(13)
C9 0.0152(15) 0.0145(17) 0.0155(17) 0.0037(14) -0.0008(13) 0.0015(13)
C10 0.0186(16) 0.0155(18) 0.0192(19) -0.0040(14) -0.0012(14) -0.0017(14)
C11 0.0153(15) 0.0174(18) 0.0146(17) -0.0028(14) 0.0004(13) 0.0032(13)
C12 0.0175(16) 0.0163(18) 0.0144(17) 0.0028(14) 0.0012(13) 0.0002(14)
C13 0.0179(16) 0.0134(17) 0.0157(17) 0.0050(13) -0.0027(13) -0.0024(13)

loop_
_atom_type_symbol
_atom_type_description
_atom_type_scat_dispersion_real
_atom_type_scat_dispersion_imag
_atom_type_scat_source
C C 0.0033 0.0016 'International Tables Vol C Tables 4.2.6.8 and 6.1.1.4'
H H 0.0000 0.0000 'International Tables Vol C Tables 4.2.6.8 and 6.1.1.4'
Fe Fe 0.3463 0.8444 'International Tables Vol C Tables 4.2.6.8 and 6.1.1.4'
N N 0.0061 0.0033 'International Tables Vol C Tables 4.2.6.8 and 6.1.1.4'
Se Se -0.0929 2.2259 'International Tables Vol C Tables 4.2.6.8 and 6.1.1.4'

loop_
_exptl_crystal_face_index_h
_exptl_crystal_face_index_k
_exptl_crystal_face_index_l
_exptl_crystal_face_perp_dist
0.00 0.00 1.00 0.050
0.00 0.00 -1.00 0.060
2.00 0.00 -1.00 0.120
-2.00 0.00 -1.00 0.120
0.00 1.00 0.00 0.160
0.00 -1.00 0.00 0.160
0.00 -1.00 -2.00 0.100
0.00 1.00 -2.00 0.100

loop_
_geom_angle_atom_site_label_1
_geom_angle_atom_site_label_2
_geom_angle_atom_site_label_3
_geom_angle
_geom_angle_site_symmetry_1
_geom_angle_site_symmetry_3
N1 Fe1 N1 180.0(2) . 3_666
N1 Fe1 N2 89.64(11) 3_666 .
N1 Fe1 N2 89.64(11) . 3_666
N1 Fe1 N2 90.36(11) 3_666 3_666
N1 Fe1 N2 90.36(11) . .
N2 Fe1 N2 180.0 . 3_666
N3 Fe1 N1 87.81(12) . .
N3 Fe1 N1 92.19(12) . 3_666
N3 Fe1 N1 87.81(12) 3_666 3_666
N3 Fe1 N1 92.19(12) 3_666 .
N3 Fe1 N2 104.32(11) 3_666 .
N3 Fe1 N2 75.68(11) . .
N3 Fe1 N2 75.68(11) 3_666 3_666
N3 Fe1 N2 104.32(11) . 3_666
N3 Fe1 N3 180.0 3_666 .
C1 N1 Fe1 167.5(3) . .
C2 N2 Fe1 125.1(3) . .
C2 N2 C6 118.4(3) . .
C6 N2 Fe1 116.4(2) . .
N4 N3 Fe1 135.4(2) . .
C7 N3 Fe1 115.8(2) . .
C7 N3 N4 108.9(3) . .
C8 N4 N3 107.0(3) . .
C7 N5 N6 125.2(3) . .
C7 N5 C8 105.5(3) . .
C8 N5 N6 129.1(3) . .
N5 N6 H6A 105(3) . .
N5 N6 H6B 107(3) . .
H6A N6 H6B 104(4) . .
C10 N7 C9 116.9(3) . .
N1 C1 Se1 178.5(3) . .
N2 C2 H2 118.9 . .
N2 C2 C3 122.1(4) . .
C3 C2 H2 118.9 . .
C2 C3 H3 120.5 . .
C4 C3 C2 118.9(4) . .
C4 C3 H3 120.5 . .
C3 C4 H4 120.2 . .
C5 C4 C3 119.5(3) . .
C5 C4 H4 120.2 . .
C4 C5 H5 120.7 . .
C4 C5 C6 118.5(4) . .
C6 C5 H5 120.7 . .
N2 C6 C5 122.5(3) . .
N2 C6 C7 111.5(3) . .
C5 C6 C7 126.0(4) . .
N3 C7 N5 108.7(3) . .
N3 C7 C6 120.0(3) . .
N5 C7 C6 131.3(3) . .
N4 C8 N5 109.9(3) . .
N4 C8 C9 124.1(3) . .
N5 C8 C9 126.0(3) . .
N7 C9 C8 116.9(3) . .
N7 C9 C13 124.4(3) . .
C13 C9 C8 118.8(3) . .
N7 C10 H10 118.4 . .
N7 C10 C11 123.1(3) . .
C11 C10 H10 118.4 . .
C10 C11 H11 120.4 . .
C12 C11 C10 119.2(3) . .
C12 C11 H11 120.4 . .
C11 C12 H12 120.7 . .
C11 C12 C13 118.6(3) . .
C13 C12 H12 120.7 . .
C9 C13 C12 117.7(3) . .
C9 C13 H13 121.1 . .
C12 C13 H13 121.1 . .

loop_
_geom_bond_atom_site_label_1
_geom_bond_atom_site_label_2
_geom_bond_distance
_geom_bond_site_symmetry_2
Se1 C1 1.803(4) .
Fe1 N1 2.115(3) 3_666
Fe1 N1 2.115(3) .
Fe1 N2 2.185(3) .
Fe1 N2 2.185(3) 3_666
Fe1 N3 2.100(3) .
Fe1 N3 2.100(3) 3_666
N1 C1 1.158(5) .
N2 C2 1.342(5) .
N2 C6 1.356(5) .
N3 N4 1.359(4) .
N3 C7 1.331(4) .
N4 C8 1.317(5) .
N5 N6 1.430(4) .
N5 C7 1.354(5) .
N5 C8 1.376(4) .
N6 H6A 0.98(5) .
N6 H6B 0.91(5) .
N7 C9 1.342(5) .
N7 C10 1.338(5) .
C2 H2 0.9300 .
C2 C3 1.395(5) .
C3 H3 0.9300 .
C3 C4 1.387(6) .
C4 H4 0.9300 .
C4 C5 1.382(5) .
C5 H5 0.9300 .
C5 C6 1.391(5) .
C6 C7 1.465(5) .
C8 C9 1.475(5) .
C9 C13 1.393(5) .
C10 H10 0.9300 .
C10 C11 1.394(5) .
C11 H11 0.9300 .
C11 C12 1.388(5) .
C12 H12 0.9300 .
C12 C13 1.396(5) .
C13 H13 0.9300 .

loop_
_geom_hbond_atom_site_label_D
_geom_hbond_atom_site_label_H
_geom_hbond_atom_site_label_A
_geom_hbond_distance_DH
_geom_hbond_distance_HA
_geom_hbond_distance_DA
_geom_hbond_angle_DHA
_geom_hbond_site_symmetry_A
N6 H6A Se1 0.98(5) 2.69(5) 3.503(3) 140(3) 4_676
N6 H6B N7 0.91(5) 2.13(4) 2.853(4) 136(4) .
C2 H2 N4 0.93 2.73 3.506(5) 141.7 3_666

loop_
_geom_torsion_atom_site_label_1
_geom_torsion_atom_site_label_2
_geom_torsion_atom_site_label_3
_geom_torsion_atom_site_label_4
_geom_torsion
Fe1 N2 C2 C3 -175.3(3)
Fe1 N2 C6 C5 174.1(3)
Fe1 N2 C6 C7 -8.4(4)
Fe1 N3 N4 C8 179.6(3)
Fe1 N3 C7 N5 -179.7(2)
Fe1 N3 C7 C6 2.6(4)
N2 C2 C3 C4 1.0(6)
N2 C6 C7 N3 4.0(5)
N2 C6 C7 N5 -173.1(4)
N3 N4 C8 N5 0.9(4)
N3 N4 C8 C9 -178.3(3)
N4 N3 C7 N5 0.9(4)
N4 N3 C7 C6 -176.8(3)
N4 C8 C9 N7 -172.4(3)
N4 C8 C9 C13 7.8(5)
N5 C8 C9 N7 8.5(5)
N5 C8 C9 C13 -171.3(3)
N6 N5 C7 N3 175.1(3)
N6 N5 C7 C6 -7.5(6)
N6 N5 C8 N4 -175.6(3)
N6 N5 C8 C9 3.6(6)
N7 C9 C13 C12 -2.0(5)
N7 C10 C11 C12 -0.2(6)
C2 N2 C6 C5 -2.6(5)
C2 N2 C6 C7 174.9(3)
C2 C3 C4 C5 -1.7(6)
C3 C4 C5 C6 0.3(6)
C4 C5 C6 N2 1.9(5)
C4 C5 C6 C7 -175.2(3)
C5 C6 C7 N3 -178.6(3)
C5 C6 C7 N5 4.3(6)
C6 N2 C2 C3 1.1(5)
C7 N3 N4 C8 -1.1(4)
C7 N5 C8 N4 -0.4(4)
C7 N5 C8 C9 178.8(3)
C8 N5 C7 N3 -0.3(4)
C8 N5 C7 C6 177.0(4)
C8 C9 C13 C12 177.8(3)
C9 N7 C10 C11 -1.8(5)
C10 N7 C9 C8 -176.9(3)
C10 N7 C9 C13 2.9(5)
C10 C11 C12 C13 1.2(5)
C11 C12 C13 C9 -0.1(5)
